data_8100122
loop_
_publ_author_name
'Bozopoulos, Anastasios'
'Kavounis, Constantin A.'

_publ_section_title
;
Crystal structure of 3-[(triphenylphosphoranyliden)-amino]-2-quinoxylamine, 
(C~6~H~5~)~3~P(C~8~H~6~N~4~)
;
_journal_issue 3
_journal_name_full 'Zeitschrift f\"ur Kristallographie - New Crystal Structures'
_journal_page_first 269
_journal_page_last 270
_journal_volume 219
_journal_year 2004
_chemical_formula_sum 'C26 H21 N4 P'
_chemical_formula_weight 420.44
_space_group_IT_number 2
_symmetry_cell_setting triclinic
_symmetry_space_group_name_Hall '-P 1'
_symmetry_space_group_name_H-M 'P -1'
_cell_angle_alpha 68.016(5)
_cell_angle_beta 88.889(6)
_cell_angle_gamma 67.369(5)
_cell_formula_units_Z 2
_cell_length_a 9.5272(10)
_cell_length_b 9.9669(10)
_cell_length_c 13.333(2)
_cell_measurement_temperature 293(2)
_cell_volume 1072.1(2)
_diffrn_ambient_temperature 293(2)
_exptl_crystal_density_diffrn 1.302
_cod_database_code 8100122

loop_
_symmetry_equiv_pos_as_xyz
'x, y, z'
'-x, -y, -z'

loop_
_atom_site_label
_atom_site_type_symbol
_atom_site_fract_x
_atom_site_fract_y
_atom_site_fract_z
_atom_site_U_iso_or_equiv
_atom_site_adp_type
_atom_site_occupancy
_atom_site_symmetry_multiplicity
_atom_site_Wyckoff_symbol
_atom_site_calc_flag
_atom_site_refinement_flags
_atom_site_disorder_assembly
_atom_site_disorder_group
P P 0.08810(6) 0.84761(7) 0.73840(4) 0.04034(19) Uani 1 2 i d . . .
N1 N 0.2174(2) 0.7827(2) 0.66934(15) 0.0457(4) Uani 1 2 i d . . .
C1 C 0.2773(2) 0.6234(3) 0.69521(17) 0.0432(5) Uani 1 2 i d . . .
C2 C 0.3837(2) 0.5661(3) 0.62455(17) 0.0418(5) Uani 1 2 i d . . .
C3 C 0.4115(2) 0.3125(3) 0.72818(19) 0.0455(5) Uani 1 2 i d . . .
N3 N 0.4468(2) 0.4166(2) 0.64068(15) 0.0463(4) Uani 1 2 i d . . .
N4 N 0.2427(2) 0.5247(2) 0.77777(15) 0.0467(5) Uani 1 2 i d . . .
C4 C 0.4771(3) 0.1499(3) 0.7510(2) 0.0574(6) Uani 1 2 i d . . .
C5 C 0.4415(3) 0.0457(3) 0.8365(3) 0.0671(7) Uani 1 2 i d . . .
C6 C 0.3381(4) 0.1001(4) 0.9017(3) 0.0703(8) Uani 1 2 i d . . .
C7 C 0.2730(3) 0.2577(3) 0.8820(2) 0.0620(7) Uani 1 2 i d . . .
C8 C 0.3087(3) 0.3666(3) 0.79547(18) 0.0458(5) Uani 1 2 i d . . .
C9 C 0.1585(2) 0.7868(2) 0.88004(17) 0.0407(5) Uani 1 2 i d . . .
C10 C 0.3162(3) 0.7152(3) 0.9128(2) 0.0474(5) Uani 1 2 i d . . .
C11 C 0.3762(3) 0.6803(3) 1.0168(2) 0.0566(6) Uani 1 2 i d . . .
C12 C 0.2787(3) 0.7151(3) 1.0905(2) 0.0604(7) Uani 1 2 i d . . .
C13 C 0.1218(3) 0.7856(3) 1.0589(2) 0.0606(7) Uani 1 2 i d . . .
C14 C 0.0617(3) 0.8226(3) 0.95446(19) 0.0512(6) Uani 1 2 i d . . .
C15 C 0.0274(2) 1.0588(3) 0.68261(16) 0.0410(5) Uani 1 2 i d . . .
C16 C -0.1214(3) 1.1627(3) 0.6788(2) 0.0522(6) Uani 1 2 i d . . .
C17 C -0.1581(3) 1.3221(3) 0.6460(2) 0.0589(7) Uani 1 2 i d . . .
C18 C -0.0471(3) 1.3789(3) 0.6192(2) 0.0634(7) Uani 1 2 i d . . .
C19 C 0.1007(4) 1.2773(3) 0.6216(2) 0.0673(8) Uani 1 2 i d . . .
C20 C 0.1388(3) 1.1186(3) 0.6528(2) 0.0556(6) Uani 1 2 i d . . .
C21 C -0.0788(3) 0.8065(3) 0.7299(2) 0.0475(5) Uani 1 2 i d . . .
C22 C -0.1653(3) 0.8712(4) 0.6282(3) 0.0635(7) Uani 1 2 i d . . .
C23 C -0.2898(4) 0.8368(5) 0.6165(4) 0.0849(10) Uani 1 2 i d . . .
C24 C -0.3284(4) 0.7377(5) 0.7050(4) 0.0890(12) Uani 1 2 i d . . .
C25 C -0.2419(4) 0.6719(4) 0.8047(4) 0.0806(9) Uani 1 2 i d . . .
C26 C -0.1163(3) 0.7040(3) 0.8183(3) 0.0627(7) Uani 1 2 i d . . .
N2 N 0.4167(3) 0.6742(3) 0.54305(17) 0.0522(5) Uani 1 2 i d . . .
H12 H 0.323(3) 0.691(3) 1.162(2) 0.055(7) Uiso 1 2 i d . . .
H14 H -0.048(3) 0.881(3) 0.929(2) 0.056(7) Uiso 1 2 i d . . .
H11 H 0.490(3) 0.627(3) 1.040(2) 0.072(8) Uiso 1 2 i d . . .
H20 H 0.244(3) 1.045(3) 0.657(2) 0.074(8) Uiso 1 2 i d . . .
H10 H 0.379(3) 0.690(3) 0.863(2) 0.055(7) Uiso 1 2 i d . . .
H16 H -0.192(3) 1.122(3) 0.699(2) 0.065(8) Uiso 1 2 i d . . .
H23 H -0.346(4) 0.881(4) 0.551(3) 0.084(10) Uiso 1 2 i d . . .
H5 H 0.493(3) -0.068(3) 0.853(2) 0.069(8) Uiso 1 2 i d . . .
H17 H -0.264(4) 1.397(4) 0.642(2) 0.081(9) Uiso 1 2 i d . . .
H18 H -0.071(3) 1.489(4) 0.597(2) 0.078(9) Uiso 1 2 i d . . .
H13 H 0.048(3) 0.811(3) 1.112(2) 0.076(8) Uiso 1 2 i d . . .
H19 H 0.176(3) 1.311(3) 0.604(2) 0.076(9) Uiso 1 2 i d . . .
H4 H 0.549(3) 0.116(3) 0.705(2) 0.061(7) Uiso 1 2 i d . . .
H6 H 0.316(3) 0.031(4) 0.958(3) 0.073(9) Uiso 1 2 i d . . .
H24 H -0.408(5) 0.713(5) 0.695(3) 0.126(14) Uiso 1 2 i d . . .
H22 H -0.146(3) 0.942(3) 0.568(2) 0.067(9) Uiso 1 2 i d . . .
H25 H -0.260(3) 0.604(3) 0.865(2) 0.072(9) Uiso 1 2 i d . . .
H7 H 0.195(3) 0.302(3) 0.925(2) 0.070(8) Uiso 1 2 i d . . .
H26 H -0.048(3) 0.653(3) 0.889(2) 0.054(7) Uiso 1 2 i d . . .
H1 H 0.355(3) 0.775(3) 0.526(2) 0.050(7) Uiso 1 2 i d . . .
H2 H 0.455(4) 0.647(3) 0.482(3) 0.081(9) Uiso 1 2 i d . . .

loop_
_atom_site_aniso_label
_atom_site_aniso_U_11
_atom_site_aniso_U_22
_atom_site_aniso_U_33
_atom_site_aniso_U_23
_atom_site_aniso_U_13
_atom_site_aniso_U_12
P 0.0427(3) 0.0427(3) 0.0400(3) -0.0235(2) 0.0144(2) -0.0154(2)
N1 0.0482(10) 0.0481(11) 0.0454(10) -0.0268(9) 0.0191(8) -0.0168(9)
C1 0.0427(11) 0.0520(13) 0.0422(12) -0.0289(10) 0.0123(9) -0.0170(10)
C2 0.0405(11) 0.0495(13) 0.0404(12) -0.0257(10) 0.0117(9) -0.0161(10)
C3 0.0439(12) 0.0490(13) 0.0492(13) -0.0251(11) 0.0122(10) -0.0193(10)
N3 0.0444(10) 0.0506(11) 0.0503(11) -0.0299(9) 0.0183(8) -0.0167(9)
N4 0.0522(11) 0.0502(11) 0.0464(11) -0.0278(9) 0.0213(9) -0.0218(9)
C4 0.0497(14) 0.0542(15) 0.0713(17) -0.0335(13) 0.0188(12) -0.0163(12)
C5 0.0687(17) 0.0470(15) 0.081(2) -0.0247(14) 0.0159(15) -0.0195(13)
C6 0.080(2) 0.0570(17) 0.0709(19) -0.0208(15) 0.0242(15) -0.0304(15)
C7 0.0742(18) 0.0588(16) 0.0592(16) -0.0270(13) 0.0282(13) -0.0307(14)
C8 0.0459(12) 0.0517(13) 0.0459(12) -0.0257(10) 0.0146(10) -0.0203(10)
C9 0.0471(12) 0.0377(11) 0.0412(11) -0.0200(9) 0.0129(9) -0.0175(9)
C10 0.0488(13) 0.0456(13) 0.0499(13) -0.0240(11) 0.0118(11) -0.0166(10)
C11 0.0556(15) 0.0494(14) 0.0584(15) -0.0196(12) 0.0003(12) -0.0166(12)
C12 0.0824(19) 0.0576(15) 0.0413(13) -0.0196(11) 0.0027(13) -0.0283(14)
C13 0.0736(18) 0.0659(16) 0.0472(14) -0.0309(12) 0.0177(12) -0.0257(14)
C14 0.0540(14) 0.0516(14) 0.0468(13) -0.0255(11) 0.0135(11) -0.0147(12)
C15 0.0457(12) 0.0453(12) 0.0334(10) -0.0194(9) 0.0085(9) -0.0164(10)
C16 0.0514(14) 0.0532(14) 0.0523(14) -0.0245(11) 0.0178(11) -0.0188(12)
C17 0.0603(16) 0.0476(14) 0.0554(15) -0.0199(12) 0.0158(12) -0.0093(13)
C18 0.080(2) 0.0421(14) 0.0580(16) -0.0158(12) 0.0069(13) -0.0185(14)
C19 0.0676(18) 0.0550(16) 0.0736(19) -0.0137(14) 0.0043(14) -0.0304(15)
C20 0.0485(14) 0.0496(14) 0.0604(15) -0.0168(12) 0.0066(11) -0.0163(12)
C21 0.0469(12) 0.0492(13) 0.0592(14) -0.0354(11) 0.0182(10) -0.0196(10)
C22 0.0588(16) 0.0758(19) 0.0659(18) -0.0425(16) 0.0085(13) -0.0234(14)
C23 0.0680(19) 0.116(3) 0.095(3) -0.068(2) 0.0031(19) -0.035(2)
C24 0.071(2) 0.115(3) 0.133(4) -0.086(3) 0.031(2) -0.055(2)
C25 0.082(2) 0.082(2) 0.107(3) -0.050(2) 0.038(2) -0.0512(19)
C26 0.0635(16) 0.0648(17) 0.0752(19) -0.0348(15) 0.0238(15) -0.0354(14)
N2 0.0620(13) 0.0494(12) 0.0470(12) -0.0258(10) 0.0223(10) -0.0189(11)

loop_
_geom_bond_atom_site_label_1
_geom_bond_atom_site_label_2
_geom_bond_distance
_geom_bond_site_symmetry_2
_geom_bond_publ_flag
P N1 1.6039(18) . ?
P C15 1.796(2) . ?
P C9 1.806(2) . ?
P C21 1.804(2) . ?
N1 C1 1.366(3) . ?
C1 N4 1.309(3) . ?
C1 C2 1.470(3) . ?
C2 N3 1.305(3) . ?
C2 N2 1.346(3) . ?
C3 N3 1.378(3) . ?
C3 C4 1.402(3) . ?
C3 C8 1.406(3) . ?
N4 C8 1.378(3) . ?
C4 C5 1.366(4) . ?
C4 H4 0.96(3) . ?
C5 C6 1.389(4) . ?
C5 H5 0.98(3) . ?
C6 C7 1.366(4) . ?
C6 H6 0.89(3) . ?
C7 C8 1.399(3) . ?
C7 H7 0.99(3) . ?
C9 C10 1.387(3) . ?
C9 C14 1.393(3) . ?
C10 C11 1.374(4) . ?
C10 H10 0.93(3) . ?
C11 C12 1.386(4) . ?
C11 H11 1.00(3) . ?
C12 C13 1.378(4) . ?
C12 H12 0.95(3) . ?
C13 C14 1.374(3) . ?
C13 H13 1.02(3) . ?
C14 H14 0.98(3) . ?
C15 C16 1.385(3) . ?
C15 C20 1.391(3) . ?
C16 C17 1.377(4) . ?
C16 H16 0.90(3) . ?
C17 C18 1.364(4) . ?
C17 H17 0.98(3) . ?
C18 C19 1.375(4) . ?
C18 H18 0.96(3) . ?
C19 C20 1.371(4) . ?
C19 H19 0.90(3) . ?
C20 H20 0.98(3) . ?
C21 C22 1.384(4) . ?
C21 C26 1.387(4) . ?
C22 C23 1.382(4) . ?
C22 H22 0.92(3) . ?
C23 C24 1.376(5) . ?
C23 H23 0.89(3) . ?
C24 C25 1.361(5) . ?
C24 H24 0.90(4) . ?
C25 C26 1.383(4) . ?
C25 H25 0.90(3) . ?
C26 H26 0.99(3) . ?
N2 H1 0.89(3) . ?
N2 H2 0.97(3) . ?

loop_
_cod_related_entry_id
_cod_related_entry_database
_cod_related_entry_code
1 ChemSpider 28563235
